data_1507514
loop_
_publ_author_name
'Jia, Chunyang'
'Zhang, Deqing'
'Xu, Wei'
'Zhu, Daoben'

_publ_section_title
;
 A New Approach to 4-Alkylthio-1,3-dithiole-2-thione:&#x2009; An Unusual
 Reaction of a Zinc Complex of 1,3-Dithole-2-thione-4,5-dithiolate
;
_journal_issue 12
_journal_name_full 'Organic Letters'
_journal_page_first 1941
_journal_paper_doi 10.1021/ol015990n
_journal_volume 3
_journal_year 2001
_chemical_formula_sum 'C15 H12 N2 S5'
_chemical_formula_weight 380.57
_space_group_IT_number 14
_symmetry_cell_setting monoclinic
_symmetry_space_group_name_Hall '-P 2ybc'
_symmetry_space_group_name_H-M 'P 1 21/c 1'
_atom_sites_solution_hydrogens geom
_atom_sites_solution_primary direct
_atom_sites_solution_secondary difmap
_audit_creation_method SHELXL-97
_cell_angle_alpha 90.00
_cell_angle_beta 101.67(3)
_cell_angle_gamma 90.00
_cell_formula_units_Z 8
_cell_length_a 19.646(4)
_cell_length_b 5.849(1)
_cell_length_c 29.643(6)
_cell_measurement_reflns_used 7484
_cell_measurement_temperature 293(2)
_cell_measurement_theta_max 27.48
_cell_measurement_theta_min 2.29
_cell_volume 3335.8(12)
_computing_cell_refinement
'Molecular Structure Corporation (1994) MSC/AFC Diffractometer Control Software MSC, 3200 Research Forest Drive, The Woodlands, TX 77381 USA.''
_computing_data_collection
'Molecular Structure Corporation (1994) MSC/AFC Diffractometer Control Software MSC, 3200 Research Forest Drive, The Woodlands, TX 77381, USA.''
_computing_data_reduction
'Sheldrick, G. M. (1997) SHELXS97, Program for the Solution of Crystal Structure, University of Gottingen, Germany.''
_computing_molecular_graphics
'Interactive Molecular Graphics XP, Virsion 4.2 for MSDOS (1990), Siemens Analytical X-ray Instruments Inc., Madison, Wisconsin, USA.''
_computing_publication_material
'Sheldrick, G. M. (1997) SHELXL97, Program for the refinement of Crystal Structure, University of Gottingen, Germany.''
_computing_structure_refinement
'Sheldrick, G. M. (1997) SHELXL97, Program for the Refinement of Crystal Structure, University of Gottingen, Germany.''
_computing_structure_solution
'Sheldrick, G. M. (1997) SHELXS97, Program for the Solution of Crystal Structure, University of Gottingen, Germany.''
_diffrn_ambient_temperature 293(2)
_diffrn_detector_area_resol_mean '100x100 microns'
_diffrn_measured_fraction_theta_full 0.975
_diffrn_measured_fraction_theta_max 0.975
_diffrn_measurement_device_type 'Rigaku RAXIS RIPAD IP'
_diffrn_measurement_method Oscillation
_diffrn_radiation_monochromator graphite
_diffrn_radiation_source 'fine-focus sealed tube'
_diffrn_radiation_type MoK\a
_diffrn_radiation_wavelength 0.71073
_diffrn_reflns_av_R_equivalents 0.0447
_diffrn_reflns_av_sigmaI/netI 0.0697
_diffrn_reflns_limit_h_max 25
_diffrn_reflns_limit_h_min 0
_diffrn_reflns_limit_k_max 7
_diffrn_reflns_limit_k_min 0
_diffrn_reflns_limit_l_max 36
_diffrn_reflns_limit_l_min -37
_diffrn_reflns_number 7484
_diffrn_reflns_theta_full 27.48
_diffrn_reflns_theta_max 27.48
_diffrn_reflns_theta_min 2.29
_exptl_absorpt_coefficient_mu 0.690
_exptl_absorpt_correction_T_max 1.0631
_exptl_absorpt_correction_T_min 0.8841
_exptl_absorpt_correction_type empirical
_exptl_crystal_colour Yellow
_exptl_crystal_density_diffrn 1.516
_exptl_crystal_density_method 'not measured'
_exptl_crystal_description Needle'?
_exptl_crystal_F_000 1568
_exptl_crystal_size_max 0.50
_exptl_crystal_size_mid 0.15
_exptl_crystal_size_min 0.04
_refine_diff_density_max 0.737
_refine_diff_density_min -0.717
_refine_diff_density_rms 0.078
_refine_ls_extinction_method none
_refine_ls_goodness_of_fit_ref 0.862
_refine_ls_hydrogen_treatment mixed
_refine_ls_matrix_type full
_refine_ls_number_parameters 397
_refine_ls_number_reflns 7484
_refine_ls_number_restraints 0
_refine_ls_restrained_S_all 0.862
_refine_ls_R_factor_all 0.0626
_refine_ls_R_factor_gt 0.0384
_refine_ls_shift/su_max 0.242
_refine_ls_shift/su_mean 0.017
_refine_ls_structure_factor_coef Fsqd
_refine_ls_weighting_details 'calc w=1/[\s^2^(Fo^2^)+(0.0665P)^2^+0.0000P] where P=(Fo^2^+2Fc^2^)/3'
_refine_ls_weighting_scheme calc
_refine_ls_wR_factor_gt 0.1007
_refine_ls_wR_factor_ref 0.1082
_reflns_number_gt 5037
_reflns_number_total 7484
_reflns_threshold_expression >2sigma(I)
_cod_data_source_file ol015990n_s1.cif
_cod_data_source_block compound_1a
_cod_depositor_comments
;
The following automatic conversions were performed:

'_symmetry_cell_setting' value 'Monoclinic' changed to 'monoclinic'
according to /home/saulius/struct/CIF-dictionaries/cif_core.dic
dictionary named 'cif_core.dic' version 2.4.2 from 2011-04-26.

Automatic conversion script
Id: cif_fix_values 1715 2011-07-08 13:25:40Z adriana 
;
_cod_original_cell_volume 3335.8(11)
_cod_original_sg_symbol_H-M P2(1)/c
_cod_database_code 1507514

loop_
_symmetry_equiv_pos_as_xyz
'x, y, z'
'-x, y+1/2, -z+1/2'
'-x, -y, -z'
'x, -y-1/2, z-1/2'

loop_
_atom_site_label
_atom_site_type_symbol
_atom_site_fract_x
_atom_site_fract_y
_atom_site_fract_z
_atom_site_U_iso_or_equiv
_atom_site_adp_type
_atom_site_occupancy
_atom_site_symmetry_multiplicity
_atom_site_calc_flag
_atom_site_refinement_flags
S11 S -0.08419(4) 0.47596(13) 0.07244(2) 0.02636(16) Uani 1 1 d .
S12 S -0.01506(4) 0.89117(12) 0.11993(2) 0.02501(16) Uani 1 1 d .
S13 S 0.02800(3) 0.72475(13) 0.03737(2) 0.02479(16) Uani 1 1 d .
S14 S 0.08486(4) 1.28445(12) 0.13605(2) 0.02632(16) Uani 1 1 d .
S15 S 0.13053(3) 1.10341(13) 0.03416(2) 0.02648(17) Uani 1 1 d .
S21 S 0.37352(4) 1.73559(14) 0.02474(2) 0.02800(17) Uani 1 1 d .
S22 S 0.27260(4) 1.40800(13) -0.03053(2) 0.02540(16) Uani 1 1 d .
S23 S 0.41894(4) 1.34528(13) -0.02753(3) 0.02714(17) Uani 1 1 d .
S24 S 0.22827(4) 1.00924(13) -0.09529(3) 0.02796(17) Uani 1 1 d .
S25 S 0.39830(4) 0.92837(13) -0.09023(3) 0.03294(19) Uani 1 1 d .
N11 N 0.25209(13) 0.5969(4) 0.15558(9) 0.0315(6) Uani 1 1 d .
N12 N 0.06218(17) 1.0408(6) 0.28254(11) 0.0535(8) Uani 1 1 d .
N21 N 0.56539(15) 0.5480(5) -0.14109(10) 0.0436(7) Uani 1 1 d .
N22 N 0.33760(16) 1.5275(6) -0.18960(11) 0.0486(8) Uani 1 1 d .
C11 C -0.02698(13) 0.6842(5) 0.07638(9) 0.0210(6) Uani 1 1 d .
C12 C 0.05170(14) 1.0438(5) 0.10239(9) 0.0223(6) Uani 1 1 d .
C13 C 0.07141(13) 0.9688(5) 0.06343(9) 0.0225(6) Uani 1 1 d .
C14 C 0.19742(14) 0.8818(5) 0.03749(9) 0.0264(6) Uani 1 1 d .
H14A H 0.1758 0.7406 0.0247 0.032 Uiso 1 1 calc R
H14B H 0.2306 0.9280 0.0191 0.032 Uiso 1 1 calc R
C15 C 0.23592(13) 0.8396(5) 0.08725(9) 0.0214(6) Uani 1 1 d .
C16 C 0.22269(14) 0.6456(5) 0.11036(10) 0.0261(6) Uani 1 1 d .
H16 H 0.1917 0.5397 0.0943 0.031 Uiso 1 1 calc R
C17 C 0.29830(14) 0.7493(6) 0.17777(10) 0.0291(7) Uani 1 1 d .
H17 H 0.3195 0.7202 0.2082 0.035 Uiso 1 1 calc R
C18 C 0.31575(14) 0.9485(6) 0.15717(10) 0.0296(7) Uani 1 1 d .
H18 H 0.3480 1.0498 0.1736 0.036 Uiso 1 1 calc R
C19 C 0.28390(13) 0.9947(5) 0.11120(10) 0.0250(6) Uani 1 1 d .
H19 H 0.2947 1.1275 0.0969 0.030 Uiso 1 1 calc R
C20 C 0.15204(14) 1.1508(5) 0.18077(10) 0.0258(6) Uani 1 1 d .
H20A H 0.1767 1.0379 0.1662 0.031 Uiso 1 1 calc R
H20B H 0.1853 1.2673 0.1939 0.031 Uiso 1 1 calc R
C21 C 0.12499(13) 1.0354(5) 0.21970(9) 0.0221(6) Uani 1 1 d .
C22 C 0.08388(15) 1.1504(5) 0.24605(10) 0.0287(6) Uani 1 1 d .
H22 H 0.0709 1.3013 0.2391 0.034 Uiso 1 1 calc R
C23 C 0.08436(17) 0.8170(6) 0.29233(12) 0.0391(8) Uani 1 1 d .
H23 H 0.0719 0.7438 0.3173 0.047 Uiso 1 1 calc R
C24 C 0.12216(14) 0.7042(5) 0.26787(11) 0.0284(7) Uani 1 1 d .
H24 H 0.1354 0.5538 0.2752 0.034 Uiso 1 1 calc R
C25 C 0.14152(15) 0.8104(5) 0.23196(11) 0.0314(7) Uani 1 1 d .
H25 H 0.1674 0.7279 0.2145 0.038 Uiso 1 1 calc R
C31 C 0.35563(14) 1.5101(5) -0.00914(9) 0.0228(6) Uani 1 1 d .
C32 C 0.29485(14) 1.1809(5) -0.06392(9) 0.0239(6) Uani 1 1 d .
C33 C 0.36374(14) 1.1537(5) -0.06245(9) 0.0236(6) Uani 1 1 d .
C34 C 0.46834(14) 1.0711(5) -0.11173(10) 0.0264(6) Uani 1 1 d .
H34A H 0.4500 1.1968 -0.1319 0.032 Uiso 1 1 calc R
H34B H 0.5027 1.1309 -0.0863 0.032 Uiso 1 1 calc R
C35 C 0.50069(13) 0.8922(5) -0.13793(9) 0.0211(6) Uani 1 1 d .
C36 C 0.53987(14) 0.7130(5) -0.11513(9) 0.0254(6) Uani 1 1 d .
H36 H 0.5488 0.7038 -0.0831 0.030 Uiso 1 1 calc R
C37 C 0.54980(15) 0.5673(5) -0.18996(10) 0.0267(6) Uani 1 1 d .
H37 H 0.5654 0.4529 -0.2071 0.032 Uiso 1 1 calc R
C38 C 0.51412(12) 0.7401(5) -0.21236(8) 0.0175(5) Uani 1 1 d .
H38 H 0.5060 0.7503 -0.2443 0.021 Uiso 1 1 calc R
C39 C 0.49044(14) 0.8991(5) -0.18683(9) 0.0254(6) Uani 1 1 d .
H39 H 0.4657 1.0217 -0.2020 0.031 Uiso 1 1 calc R
C40 C 0.19663(14) 1.1960(5) -0.14592(10) 0.0281(6) Uani 1 1 d .
H40A H 0.1599 1.1170 -0.1669 0.034 Uiso 1 1 calc R
H40B H 0.1768 1.3335 -0.1356 0.034 Uiso 1 1 calc R
C41 C 0.25247(13) 1.2641(5) -0.17184(9) 0.0227(6) Uani 1 1 d .
C42 C 0.28480(15) 1.4744(5) -0.16511(10) 0.0293(7) Uani 1 1 d .
H42 H 0.2721 1.5797 -0.1448 0.035 Uiso 1 1 calc R
C43 C 0.35485(15) 1.3619(5) -0.21926(9) 0.0281(6) Uani 1 1 d .
H43 H 0.3897 1.3960 -0.2352 0.034 Uiso 1 1 calc R
C44 C 0.32454(13) 1.1587(5) -0.22608(8) 0.0189(5) Uani 1 1 d .
H44 H 0.3377 1.0524 -0.2460 0.023 Uiso 1 1 calc R
C45 C 0.27424(15) 1.1135(5) -0.20301(10) 0.0296(7) Uani 1 1 d .
H45 H 0.2521 0.9725 -0.2080 0.036 Uiso 1 1 calc R

loop_
_atom_site_aniso_label
_atom_site_aniso_U_11
_atom_site_aniso_U_22
_atom_site_aniso_U_33
_atom_site_aniso_U_23
_atom_site_aniso_U_13
_atom_site_aniso_U_12
S11 0.0225(3) 0.0295(4) 0.0277(4) -0.0016(3) 0.0066(3) -0.0041(3)
S12 0.0269(3) 0.0242(4) 0.0270(4) -0.0011(3) 0.0129(3) -0.0023(3)
S13 0.0202(3) 0.0328(4) 0.0225(3) -0.0026(3) 0.0071(3) -0.0022(3)
S14 0.0306(4) 0.0210(3) 0.0261(4) 0.0032(3) 0.0029(3) -0.0009(3)
S15 0.0193(3) 0.0337(4) 0.0274(4) 0.0095(3) 0.0068(3) 0.0002(3)
S21 0.0279(4) 0.0325(4) 0.0231(4) -0.0069(3) 0.0042(3) 0.0045(3)
S22 0.0216(3) 0.0299(4) 0.0255(4) -0.0049(3) 0.0067(3) 0.0040(3)
S23 0.0219(3) 0.0303(4) 0.0302(4) -0.0064(3) 0.0074(3) 0.0042(3)
S24 0.0281(4) 0.0259(4) 0.0319(4) -0.0025(3) 0.0110(3) -0.0046(3)
S25 0.0361(4) 0.0231(4) 0.0474(5) -0.0073(3) 0.0269(4) -0.0020(3)
N11 0.0329(13) 0.0292(14) 0.0336(14) 0.0052(12) 0.0097(11) 0.0029(11)
N12 0.0511(19) 0.065(2) 0.0447(18) -0.0063(17) 0.0102(15) -0.0063(18)
N21 0.0420(16) 0.0449(17) 0.0462(17) 0.0038(14) 0.0143(14) 0.0035(14)
N22 0.0531(18) 0.0469(18) 0.0476(18) 0.0005(16) 0.0147(15) 0.0000(16)
C11 0.0162(12) 0.0246(14) 0.0223(13) 0.0024(11) 0.0040(10) 0.0037(11)
C12 0.0211(13) 0.0208(13) 0.0247(14) 0.0049(11) 0.0039(11) 0.0013(11)
C13 0.0136(12) 0.0293(15) 0.0239(14) 0.0054(12) 0.0021(10) 0.0019(11)
C14 0.0200(13) 0.0357(16) 0.0250(14) -0.0017(13) 0.0080(11) -0.0029(12)
C15 0.0150(12) 0.0277(14) 0.0231(13) 0.0000(12) 0.0075(11) 0.0036(11)
C16 0.0246(14) 0.0242(15) 0.0307(15) -0.0012(13) 0.0083(12) -0.0034(12)
C17 0.0223(13) 0.0414(18) 0.0235(14) 0.0041(14) 0.0041(11) 0.0096(14)
C18 0.0173(13) 0.0395(17) 0.0319(16) -0.0045(14) 0.0048(12) -0.0005(13)
C19 0.0200(13) 0.0268(15) 0.0298(15) 0.0005(13) 0.0085(11) -0.0010(12)
C20 0.0227(14) 0.0265(15) 0.0273(14) 0.0024(13) 0.0025(12) -0.0019(12)
C21 0.0184(13) 0.0232(14) 0.0231(14) -0.0011(12) 0.0003(11) -0.0028(11)
C22 0.0339(16) 0.0243(15) 0.0294(15) -0.0027(13) 0.0099(13) 0.0023(13)
C23 0.0359(18) 0.044(2) 0.0364(18) 0.0149(16) 0.0057(15) -0.0048(16)
C24 0.0249(14) 0.0186(14) 0.0437(18) 0.0164(13) 0.0115(13) 0.0035(12)
C25 0.0264(15) 0.0253(15) 0.0444(18) -0.0017(14) 0.0116(14) 0.0048(13)
C31 0.0233(13) 0.0291(15) 0.0165(13) 0.0018(12) 0.0052(11) 0.0077(12)
C32 0.0281(14) 0.0224(14) 0.0229(13) -0.0010(12) 0.0092(11) 0.0008(12)
C33 0.0284(14) 0.0193(13) 0.0256(14) -0.0011(12) 0.0110(12) 0.0019(12)
C34 0.0240(14) 0.0264(15) 0.0303(15) -0.0032(13) 0.0091(12) -0.0012(12)
C35 0.0176(12) 0.0237(14) 0.0231(13) -0.0031(12) 0.0068(11) -0.0023(11)
C36 0.0260(14) 0.0337(16) 0.0173(13) 0.0012(12) 0.0062(11) 0.0032(13)
C37 0.0279(14) 0.0285(15) 0.0258(14) -0.0033(12) 0.0105(12) 0.0039(13)
C38 0.0205(12) 0.0226(13) 0.0089(11) -0.0002(10) 0.0021(9) 0.0072(11)
C39 0.0218(13) 0.0285(15) 0.0259(14) 0.0054(13) 0.0047(11) 0.0046(12)
C40 0.0230(14) 0.0330(16) 0.0283(15) -0.0035(13) 0.0054(12) 0.0010(13)
C41 0.0191(13) 0.0262(14) 0.0221(13) -0.0003(12) 0.0022(11) 0.0040(11)
C42 0.0330(16) 0.0265(15) 0.0303(16) -0.0051(13) 0.0105(13) 0.0030(13)
C43 0.0279(15) 0.0362(17) 0.0216(14) 0.0059(13) 0.0084(12) 0.0070(13)
C44 0.0204(13) 0.0219(13) 0.0156(12) -0.0081(11) 0.0068(10) 0.0008(11)
C45 0.0270(15) 0.0281(16) 0.0326(16) -0.0102(14) 0.0031(13) -0.0020(13)

loop_
_atom_type_symbol
_atom_type_description
_atom_type_scat_dispersion_real
_atom_type_scat_dispersion_imag
_atom_type_scat_source
C C 0.0033 0.0016 'International Tables Vol C Tables 4.2.6.8 and 6.1.1.4'
H H 0.0000 0.0000 'International Tables Vol C Tables 4.2.6.8 and 6.1.1.4'
N N 0.0061 0.0033 'International Tables Vol C Tables 4.2.6.8 and 6.1.1.4'
S S 0.1246 0.1234 'International Tables Vol C Tables 4.2.6.8 and 6.1.1.4'

loop_
_geom_angle_atom_site_label_1
_geom_angle_atom_site_label_2
_geom_angle_atom_site_label_3
_geom_angle
C11 S12 C12 97.47(13)
C11 S13 C13 97.41(13)
C12 S14 C20 101.32(13)
C13 S15 C14 101.16(13)
C31 S22 C32 98.23(13)
C31 S23 C33 98.23(13)
C32 S24 C40 100.54(14)
C33 S25 C34 102.09(13)
C17 N11 C16 116.6(3)
C23 N12 C22 117.5(3)
C36 N21 C37 118.8(3)
C42 N22 C43 117.9(3)
S11 C11 S12 123.48(16)
S11 C11 S13 123.87(17)
S12 C11 S13 112.64(15)
C13 C12 S12 116.5(2)
C13 C12 S14 126.7(2)
S12 C12 S14 116.75(16)
C12 C13 S13 115.9(2)
C12 C13 S15 126.9(2)
S13 C13 S15 116.99(16)
C15 C14 S15 111.95(19)
C16 C15 C19 117.3(3)
C16 C15 C14 120.3(3)
C19 C15 C14 122.4(3)
N11 C16 C15 124.8(3)
N11 C17 C18 122.9(3)
C17 C18 C19 119.1(3)
C15 C19 C18 119.4(3)
C21 C20 S14 115.08(19)
C22 C21 C25 116.1(3)
C22 C21 C20 122.5(3)
C25 C21 C20 121.4(3)
C21 C22 N12 120.7(3)
C24 C23 N12 123.0(3)
C23 C24 C25 118.9(3)
C24 C25 C21 123.7(3)
S21 C31 S22 124.50(16)
S21 C31 S23 123.60(17)
S22 C31 S23 111.90(16)
C33 C32 S24 125.6(2)
C33 C32 S22 115.5(2)
S24 C32 S22 118.99(16)
C32 C33 S23 116.1(2)
C32 C33 S25 123.4(2)
S23 C33 S25 120.36(16)
C35 C34 S25 106.62(19)
C36 C35 C39 117.8(2)
C36 C35 C34 121.2(2)
C39 C35 C34 121.0(3)
N21 C36 C35 118.7(3)
C38 C37 N21 123.5(3)
C37 C38 C39 117.0(2)
C38 C39 C35 124.2(3)
C41 C40 S24 113.95(19)
C42 C41 C45 117.5(3)
C42 C41 C40 121.4(3)
C45 C41 C40 121.1(3)
C41 C42 N22 119.0(3)
C44 C43 N22 124.0(3)
C43 C44 C45 117.1(3)
C44 C45 C41 124.6(3)

loop_
_geom_bond_atom_site_label_1
_geom_bond_atom_site_label_2
_geom_bond_distance
S11 C11 1.645(3)
S12 C11 1.751(3)
S12 C12 1.750(3)
S13 C11 1.751(3)
S13 C13 1.759(3)
S14 C12 1.772(3)
S14 C20 1.845(3)
S15 C13 1.769(3)
S15 C14 1.834(3)
S21 C31 1.652(3)
S22 C31 1.732(3)
S22 C32 1.764(3)
S23 C31 1.746(3)
S23 C33 1.746(3)
S24 C32 1.758(3)
S24 C40 1.859(3)
S25 C33 1.761(3)
S25 C34 1.831(3)
N11 C17 1.345(4)
N11 C16 1.378(4)
N12 C23 1.392(5)
N12 C22 1.396(4)
N21 C36 1.390(4)
N21 C37 1.423(4)
N22 C42 1.416(4)
N22 C43 1.395(4)
C12 C13 1.363(4)
C14 C15 1.536(4)
C15 C16 1.377(4)
C15 C19 1.395(4)
C17 C18 1.390(4)
C18 C19 1.406(4)
C20 C21 1.522(4)
C21 C22 1.404(4)
C21 C25 1.386(4)
C23 C24 1.315(5)
C24 C25 1.352(4)
C32 C33 1.355(4)
C34 C35 1.517(4)
C35 C36 1.392(4)
C35 C39 1.423(4)
C37 C38 1.329(4)
C38 C39 1.340(4)
C40 C41 1.514(4)
C41 C42 1.380(4)
C41 C45 1.404(4)
C43 C44 1.326(4)
C44 C45 1.337(4)

loop_
_cod_related_entry_id
_cod_related_entry_code
_cod_related_entry_database
1 30651840 ChemSpider
